data_4110112
loop_
_publ_author_name
'Hao Shen'
'Hoi-Shan Chan'
'Zuowei Xie'

_publ_section_title
;
 Reaction of [\s:\h5-(C9H6)C2B9H10]Zr(NMe2)(DME) with Guanidines:
 Metallacarborane-Mediated C-N Bond Cleavage and 1,5-Sigmatropic
 Rearrangement
;
_journal_name_full 'Journal of the American Chemical Society'
_journal_page_first 12934
_journal_page_last 12935
_journal_paper_doi 10.1021/ja0754498
_journal_volume 129
_journal_year 2007
_chemical_formula_sum 'C29 H54 B9 N5 Zr'
_chemical_formula_weight 661.28
_chemical_name_systematic
; 
 ? 
;
_space_group_IT_number 14
_symmetry_cell_setting monoclinic
_symmetry_space_group_name_Hall '-P 2ybc'
_symmetry_space_group_name_H-M 'P 1 21/c 1'
_atom_sites_solution_hydrogens geom
_atom_sites_solution_primary direct
_atom_sites_solution_secondary difmap
_audit_creation_method SHELXL-97
_cell_angle_alpha 90.00
_cell_angle_beta 92.19(3)
_cell_angle_gamma 90.00
_cell_formula_units_Z 8
_cell_length_a 21.341(4)
_cell_length_b 22.538(5)
_cell_length_c 16.423(3)
_cell_measurement_temperature 293(2)
_cell_volume 7893(3)
_computing_cell_refinement 'Bruker FRAMBO'
_computing_data_collection 'Bruker FRAMBO'
_computing_data_reduction 'Bruker SAINT'
_computing_molecular_graphics 'Bruker SHELXTL'
_computing_publication_material 'Bruker SHELXTL'
_computing_structure_refinement 'SHELXL-97 (Sheldrick, 1997)'
_computing_structure_solution 'SHELXS-97 (Sheldrick, 1990)'
_diffrn_ambient_temperature 293(2)
_diffrn_measured_fraction_theta_full 0.998
_diffrn_measured_fraction_theta_max 0.998
_diffrn_measurement_device_type 'multiwire proportional'
_diffrn_measurement_method 'phi and omega scans'
_diffrn_radiation_monochromator graphite
_diffrn_radiation_source 'fine-focus sealed tube'
_diffrn_radiation_type MoK\a
_diffrn_radiation_wavelength 0.71073
_diffrn_reflns_av_R_equivalents 0.0508
_diffrn_reflns_av_sigmaI/netI 0.1424
_diffrn_reflns_limit_h_max 22
_diffrn_reflns_limit_h_min -22
_diffrn_reflns_limit_k_max 0
_diffrn_reflns_limit_k_min -24
_diffrn_reflns_limit_l_max 17
_diffrn_reflns_limit_l_min 0
_diffrn_reflns_number 10734
_diffrn_reflns_theta_full 23.00
_diffrn_reflns_theta_max 23.00
_diffrn_reflns_theta_min 2.11
_exptl_absorpt_coefficient_mu 0.304
_exptl_absorpt_correction_T_max 1.0000
_exptl_absorpt_correction_T_min 0.8630
_exptl_absorpt_correction_type sadabs
_exptl_crystal_colour red
_exptl_crystal_density_diffrn 1.113
_exptl_crystal_description block
_exptl_crystal_F_000 2784
_exptl_crystal_size_max 0.50
_exptl_crystal_size_mid 0.40
_exptl_crystal_size_min 0.30
_refine_diff_density_max 1.243
_refine_diff_density_min -0.413
_refine_diff_density_rms 0.113
_refine_ls_extinction_method none
_refine_ls_goodness_of_fit_ref 1.013
_refine_ls_hydrogen_treatment riding
_refine_ls_matrix_type full
_refine_ls_number_parameters 793
_refine_ls_number_reflns 10304
_refine_ls_number_restraints 3
_refine_ls_restrained_S_all 1.013
_refine_ls_R_factor_all 0.2020
_refine_ls_R_factor_gt 0.0870
_refine_ls_shift/su_max 0.001
_refine_ls_shift/su_mean 0.000
_refine_ls_structure_factor_coef Fsqd
_refine_ls_weighting_details 'calc w=1/[\s^2^(Fo^2^)+(0.1969P)^2^+0.0000P] where P=(Fo^2^+2Fc^2^)/3'
_refine_ls_weighting_scheme calc
_refine_ls_wR_factor_gt 0.2606
_refine_ls_wR_factor_ref 0.3301
_reflns_number_gt 4947
_reflns_number_total 10304
_reflns_threshold_expression >2sigma(I)
_cod_data_source_file ja0754498si20070721_070318_6.cif
_cod_data_source_block 6b
_cod_original_cell_volume 7894(3)
_cod_database_code 4110112

loop_
_symmetry_equiv_pos_as_xyz
'x, y, z'
'-x, y+1/2, -z+1/2'
'-x, -y, -z'
'x, -y-1/2, z-1/2'

loop_
_atom_site_label
_atom_site_type_symbol
_atom_site_fract_x
_atom_site_fract_y
_atom_site_fract_z
_atom_site_U_iso_or_equiv
_atom_site_adp_type
_atom_site_occupancy
_atom_site_symmetry_multiplicity
_atom_site_calc_flag
_atom_site_refinement_flags
Zr1 Zr 0.92916(5) 0.50114(4) 0.28398(7) 0.0686(4) Uani 1 1 d .
Zr1' Zr 0.39933(6) 0.61264(5) 0.23506(7) 0.0729(4) Uani 1 1 d .
C1 C 0.9264(5) 0.4018(4) 0.3244(7) 0.063(3) Uani 1 1 d .
C1' C 0.4043(6) 0.5169(5) 0.1862(7) 0.072(3) Uani 1 1 d .
C2 C 0.8545(5) 0.4160(5) 0.3102(8) 0.073(3) Uani 1 1 d .
H2 H 0.8292 0.4121 0.2508 0.088 Uiso 1 1 calc R
C2' C 0.3316(6) 0.5251(6) 0.1899(8) 0.084(4) Uani 1 1 d .
H2' H 0.3057 0.5162 0.2453 0.101 Uiso 1 1 calc R
C11 C 0.9648(5) 0.3975(4) 0.2504(7) 0.061(3) Uani 1 1 d .
C11' C 0.4410(5) 0.5118(4) 0.2661(6) 0.065(3) Uani 1 1 d .
C12' C 0.5047(5) 0.4898(4) 0.2751(7) 0.058(3) Uani 1 1 d .
C12 C 1.0286(6) 0.3743(5) 0.2503(8) 0.070(3) Uani 1 1 d .
C13 C 1.0748(6) 0.3627(5) 0.3105(8) 0.081(4) Uani 1 1 d .
H13A H 1.0666 0.3705 0.3646 0.097 Uiso 1 1 calc R
C13' C 0.5533(6) 0.4857(5) 0.2208(8) 0.079(3) Uani 1 1 d .
H13B H 0.5473 0.4974 0.1668 0.095 Uiso 1 1 calc R
C14 C 1.1300(6) 0.3409(6) 0.2924(11) 0.099(4) Uani 1 1 d .
H14A H 1.1594 0.3331 0.3343 0.118 Uiso 1 1 calc R
C14' C 0.6106(6) 0.4639(7) 0.2493(12) 0.106(5) Uani 1 1 d .
H14B H 0.6431 0.4610 0.2134 0.127 Uiso 1 1 calc R
C15' C 0.6213(6) 0.4463(6) 0.3298(11) 0.097(4) Uani 1 1 d .
H15A H 0.6605 0.4320 0.3470 0.117 Uiso 1 1 calc R
C15 C 1.1452(7) 0.3296(7) 0.2138(14) 0.123(6) Uani 1 1 d .
H15B H 1.1854 0.3169 0.2028 0.147 Uiso 1 1 calc R
C16' C 0.5735(6) 0.4499(5) 0.3844(9) 0.085(4) Uani 1 1 d .
H16A H 0.5803 0.4386 0.4384 0.102 Uiso 1 1 calc R
C16 C 1.1030(7) 0.3364(5) 0.1530(10) 0.097(5) Uani 1 1 d .
H16B H 1.1130 0.3264 0.1001 0.116 Uiso 1 1 calc R
C17 C 1.0417(6) 0.3593(5) 0.1691(9) 0.077(3) Uani 1 1 d .
C17' C 0.5141(5) 0.4712(5) 0.3563(8) 0.069(3) Uani 1 1 d .
C18' C 0.4593(5) 0.4793(5) 0.3967(7) 0.066(3) Uani 1 1 d .
H18A H 0.4539 0.4707 0.4514 0.079 Uiso 1 1 calc R
C18 C 0.9868(6) 0.3738(5) 0.1172(8) 0.078(3) Uani 1 1 d .
H18B H 0.9832 0.3690 0.0609 0.093 Uiso 1 1 calc R
C19' C 0.4140(5) 0.5019(4) 0.3443(6) 0.059(3) Uani 1 1 d .
C19 C 0.9412(5) 0.3957(5) 0.1666(7) 0.065(3) Uani 1 1 d .
C20' C 0.3561(6) 0.5330(5) 0.3728(7) 0.064(3) Uani 1 1 d .
C20 C 0.8864(6) 0.4291(5) 0.1306(9) 0.076(4) Uani 1 1 d .
C21 C 0.8486(7) 0.3417(5) 0.0505(9) 0.090(4) Uani 1 1 d .
H21A H 0.8842 0.3217 0.0782 0.108 Uiso 1 1 calc R
C21' C 0.3170(6) 0.4393(6) 0.4374(9) 0.099(4) Uani 1 1 d .
H21B H 0.3574 0.4201 0.4287 0.118 Uiso 1 1 calc R
C22 C 0.8544(9) 0.3364(8) -0.0387(10) 0.147(7) Uani 1 1 d .
H22A H 0.8939 0.3525 -0.0538 0.221 Uiso 1 1 calc R
H22B H 0.8209 0.3580 -0.0660 0.221 Uiso 1 1 calc R
H22C H 0.8520 0.2954 -0.0541 0.221 Uiso 1 1 calc R
C22' C 0.2965(9) 0.4294(8) 0.5233(11) 0.162(8) Uani 1 1 d .
H22D H 0.3261 0.4475 0.5610 0.243 Uiso 1 1 calc R
H22E H 0.2944 0.3876 0.5340 0.243 Uiso 1 1 calc R
H22F H 0.2559 0.4468 0.5294 0.243 Uiso 1 1 calc R
C23' C 0.2651(13) 0.4147(10) 0.3767(15) 0.266(17) Uani 1 1 d .
H23A H 0.2626 0.3724 0.3820 0.399 Uiso 1 1 calc R
H23B H 0.2754 0.4247 0.3219 0.399 Uiso 1 1 calc R
H23C H 0.2254 0.4321 0.3887 0.399 Uiso 1 1 calc R
C23 C 0.7897(8) 0.3174(7) 0.0807(12) 0.147(7) Uani 1 1 d .
H23D H 0.7896 0.3213 0.1389 0.221 Uiso 1 1 calc R
H23E H 0.7863 0.2762 0.0662 0.221 Uiso 1 1 calc R
H23F H 0.7548 0.3387 0.0566 0.221 Uiso 1 1 calc R
C24' C 0.2951(8) 0.6218(7) 0.3785(10) 0.115(5) Uani 1 1 d .
H24A H 0.2812 0.5910 0.4158 0.138 Uiso 1 1 calc R
C24 C 0.8292(8) 0.5237(7) 0.1286(13) 0.123(6) Uani 1 1 d .
H24B H 0.8390 0.5561 0.1668 0.147 Uiso 1 1 calc R
C25' C 0.3125(8) 0.6596(12) 0.4362(14) 0.259(18) Uani 1 1 d .
H25A H 0.2763 0.6798 0.4553 0.388 Uiso 1 1 calc R
H25B H 0.3411 0.6880 0.4148 0.388 Uiso 1 1 calc R
H25C H 0.3329 0.6385 0.4806 0.388 Uiso 1 1 calc R
C25 C 0.8461(9) 0.5548(10) 0.0631(12) 0.191(10) Uani 1 1 d .
H25D H 0.8121 0.5800 0.0450 0.286 Uiso 1 1 calc R
H25E H 0.8562 0.5279 0.0202 0.286 Uiso 1 1 calc R
H25F H 0.8822 0.5786 0.0773 0.286 Uiso 1 1 calc R
C26 C 0.7682(7) 0.5139(8) 0.1589(10) 0.129(6) Uani 1 1 d .
H26A H 0.7393 0.5419 0.1346 0.193 Uiso 1 1 calc R
H26B H 0.7697 0.5188 0.2171 0.193 Uiso 1 1 calc R
H26C H 0.7548 0.4743 0.1455 0.193 Uiso 1 1 calc R
C26' C 0.2411(8) 0.6236(11) 0.3333(11) 0.205(13) Uani 1 1 d .
H26D H 0.2104 0.6458 0.3617 0.308 Uiso 1 1 calc R
H26E H 0.2261 0.5839 0.3240 0.308 Uiso 1 1 calc R
H26F H 0.2483 0.6422 0.2820 0.308 Uiso 1 1 calc R
C27 C 0.9778(7) 0.6058(5) 0.2624(7) 0.071(3) Uani 1 1 d .
C27' C 0.4503(9) 0.7168(6) 0.2672(9) 0.105(5) Uani 1 1 d .
C28' C 0.5282(9) 0.6620(6) 0.3433(10) 0.111(5) Uani 1 1 d .
H28A H 0.5406 0.7025 0.3587 0.133 Uiso 1 1 calc R
C28 C 0.8886(7) 0.6466(6) 0.3329(9) 0.097(4) Uani 1 1 d .
H28B H 0.8936 0.6819 0.2990 0.116 Uiso 1 1 calc R
C29 C 0.8223(8) 0.6372(7) 0.3345(12) 0.150(7) Uani 1 1 d .
H29A H 0.8063 0.6281 0.2805 0.225 Uiso 1 1 calc R
H29B H 0.8024 0.6725 0.3537 0.225 Uiso 1 1 calc R
H29C H 0.8138 0.6047 0.3703 0.225 Uiso 1 1 calc R
C29' C 0.5821(8) 0.6328(8) 0.3132(13) 0.159(8) Uani 1 1 d .
H29D H 0.5962 0.6536 0.2663 0.238 Uiso 1 1 calc R
H29E H 0.5715 0.5928 0.2983 0.238 Uiso 1 1 calc R
H29F H 0.6150 0.6325 0.3548 0.238 Uiso 1 1 calc R
C30' C 0.5052(8) 0.6309(7) 0.4206(9) 0.138(7) Uani 1 1 d .
H30A H 0.4705 0.6526 0.4414 0.208 Uiso 1 1 calc R
H30B H 0.5387 0.6295 0.4612 0.208 Uiso 1 1 calc R
H30C H 0.4920 0.5912 0.4072 0.208 Uiso 1 1 calc R
C30 C 0.9188(9) 0.6629(6) 0.4149(10) 0.134(6) Uani 1 1 d .
H30D H 0.8953 0.6943 0.4389 0.201 Uiso 1 1 calc R
H30E H 0.9610 0.6759 0.4077 0.201 Uiso 1 1 calc R
H30F H 0.9191 0.6289 0.4500 0.201 Uiso 1 1 calc R
C31 C 1.0636(7) 0.5501(5) 0.1998(10) 0.096(5) Uani 1 1 d .
H31A H 1.0790 0.5904 0.1905 0.116 Uiso 1 1 calc R
C31' C 0.3618(11) 0.7611(7) 0.1836(13) 0.157(8) Uani 1 1 d .
H31B H 0.3604 0.7955 0.2200 0.189 Uiso 1 1 calc R
C32 C 1.0450(8) 0.5232(6) 0.1171(10) 0.130(6) Uani 1 1 d .
H32A H 1.0125 0.5468 0.0912 0.195 Uiso 1 1 calc R
H32B H 1.0299 0.4835 0.1245 0.195 Uiso 1 1 calc R
H32C H 1.0808 0.5224 0.0834 0.195 Uiso 1 1 calc R
C32' C 0.2937(11) 0.7435(8) 0.1601(14) 0.180(9) Uani 1 1 d .
H32D H 0.2744 0.7745 0.1278 0.270 Uiso 1 1 calc R
H32E H 0.2707 0.7378 0.2085 0.270 Uiso 1 1 calc R
H32F H 0.2937 0.7073 0.1292 0.270 Uiso 1 1 calc R
C33' C 0.4000(12) 0.7792(9) 0.1075(12) 0.212(12) Uani 1 1 d .
H33A H 0.3791 0.8115 0.0795 0.318 Uiso 1 1 calc R
H33B H 0.4026 0.7459 0.0713 0.318 Uiso 1 1 calc R
H33C H 0.4414 0.7914 0.1251 0.318 Uiso 1 1 calc R
C33 C 1.1162(7) 0.5153(7) 0.2459(12) 0.135(7) Uani 1 1 d .
H33D H 1.1265 0.5346 0.2968 0.203 Uiso 1 1 calc R
H33E H 1.1527 0.5140 0.2135 0.203 Uiso 1 1 calc R
H33F H 1.1022 0.4756 0.2561 0.203 Uiso 1 1 calc R
C34 C 0.9711(8) 0.7065(7) 0.1998(11) 0.123(6) Uani 1 1 d .
H34A H 0.9273 0.7054 0.2136 0.148 Uiso 1 1 calc R
H34B H 0.9875 0.7451 0.2155 0.148 Uiso 1 1 calc R
C34' C 0.4583(13) 0.8209(9) 0.3059(16) 0.241(16) Uani 1 1 d D
H34C H 0.4366 0.8416 0.2615 0.290 Uiso 1 1 calc R
H34D H 0.4920 0.8463 0.3264 0.290 Uiso 1 1 calc R
C35 C 0.9747(18) 0.7003(12) 0.1168(16) 0.32(2) Uani 1 1 d .
H35A H 0.9510 0.7312 0.0899 0.481 Uiso 1 1 calc R
H35B H 0.9579 0.6624 0.1005 0.481 Uiso 1 1 calc R
H35C H 1.0178 0.7028 0.1022 0.481 Uiso 1 1 calc R
C35' C 0.4128(19) 0.8108(12) 0.3735(19) 0.35(3) Uani 1 1 d D
H35D H 0.3947 0.8480 0.3886 0.524 Uiso 1 1 calc R
H35E H 0.4348 0.7938 0.4200 0.524 Uiso 1 1 calc R
H35F H 0.3802 0.7842 0.3548 0.524 Uiso 1 1 calc R
C36 C 1.0711(7) 0.6731(6) 0.2786(10) 0.107(5) Uani 1 1 d .
H36A H 1.0878 0.6393 0.3089 0.128 Uiso 1 1 calc R
H36B H 1.0978 0.6804 0.2331 0.128 Uiso 1 1 calc R
C36' C 0.5456(11) 0.7820(10) 0.2649(17) 0.214(13) Uani 1 1 d D
H36C H 0.5678 0.7447 0.2596 0.257 Uiso 1 1 calc R
H36D H 0.5631 0.8020 0.3129 0.257 Uiso 1 1 calc R
C37' C 0.5575(16) 0.8199(14) 0.191(2) 0.37(2) Uani 1 1 d D
H37A H 0.6014 0.8193 0.1801 0.549 Uiso 1 1 calc R
H37B H 0.5446 0.8600 0.2008 0.549 Uiso 1 1 calc R
H37C H 0.5341 0.8044 0.1445 0.549 Uiso 1 1 calc R
C37 C 1.0704(10) 0.7238(8) 0.3299(13) 0.179(9) Uani 1 1 d .
H37D H 1.1122 0.7322 0.3502 0.269 Uiso 1 1 calc R
H37E H 1.0440 0.7163 0.3748 0.269 Uiso 1 1 calc R
H37F H 1.0545 0.7573 0.2994 0.269 Uiso 1 1 calc R
N1' N 0.3208(4) 0.5045(5) 0.4237(6) 0.082(3) Uani 1 1 d .
H1'A H 0.2970 0.5261 0.4526 0.098 Uiso 1 1 calc R
N1 N 0.8504(5) 0.4063(5) 0.0714(7) 0.095(3) Uani 1 1 d .
H1A H 0.8266 0.4299 0.0432 0.114 Uiso 1 1 calc R
N2' N 0.3473(4) 0.5864(4) 0.3461(6) 0.075(3) Uani 1 1 d .
N2 N 0.8801(5) 0.4837(4) 0.1640(6) 0.078(3) Uani 1 1 d .
N3 N 0.9202(4) 0.5980(4) 0.2886(6) 0.069(3) Uani 1 1 d .
N3' N 0.4762(6) 0.6663(4) 0.2852(6) 0.093(3) Uani 1 1 d .
N4' N 0.3902(6) 0.7091(4) 0.2323(6) 0.094(4) Uani 1 1 d .
N4 N 1.0083(4) 0.5545(4) 0.2510(6) 0.071(3) Uani 1 1 d .
N5 N 1.0056(5) 0.6604(4) 0.2479(6) 0.080(3) Uani 1 1 d .
N5' N 0.4837(9) 0.7703(6) 0.2763(10) 0.170(8) Uani 1 1 d D
B3 B 0.8302(8) 0.4730(7) 0.3702(10) 0.089(5) Uani 1 1 d .
H3 H 0.7928 0.5051 0.3545 0.107 Uiso 1 1 calc R
B3' B 0.3046(9) 0.5788(8) 0.1336(9) 0.109(6) Uani 1 1 d .
H3' H 0.2643 0.6066 0.1487 0.130 Uiso 1 1 calc R
B4' B 0.3716(10) 0.6061(8) 0.0815(9) 0.115(7) Uani 1 1 d .
H4' H 0.3746 0.6518 0.0584 0.138 Uiso 1 1 calc R
B4 B 0.8982(8) 0.4924(6) 0.4343(9) 0.085(4) Uani 1 1 d .
H4 H 0.9037 0.5366 0.4619 0.102 Uiso 1 1 calc R
B5 B 0.9573(7) 0.4457(6) 0.4021(9) 0.074(4) Uani 1 1 d .
H5 H 1.0059 0.4614 0.4110 0.089 Uiso 1 1 calc R
B5' B 0.4346(8) 0.5645(7) 0.1186(8) 0.086(5) Uani 1 1 d .
H5' H 0.4823 0.5832 0.1184 0.104 Uiso 1 1 calc R
B6' B 0.3562(7) 0.4627(7) 0.1401(10) 0.093(5) Uani 1 1 d .
H6' H 0.3513 0.4164 0.1604 0.111 Uiso 1 1 calc R
B6 B 0.8727(7) 0.3483(7) 0.3572(10) 0.087(5) Uani 1 1 d .
H6 H 0.8649 0.3036 0.3320 0.104 Uiso 1 1 calc R
B7 B 0.8109(8) 0.3952(7) 0.3913(10) 0.091(5) Uani 1 1 d .
H7 H 0.7622 0.3792 0.3882 0.109 Uiso 1 1 calc R
B7' B 0.2903(9) 0.5074(8) 0.1000(11) 0.112(6) Uani 1 1 d .
H7' H 0.2424 0.4896 0.0937 0.134 Uiso 1 1 calc R
B8 B 0.8399(8) 0.4421(8) 0.4696(10) 0.101(5) Uani 1 1 d .
H8 H 0.8093 0.4565 0.5182 0.121 Uiso 1 1 calc R
B8' B 0.3162(10) 0.5548(9) 0.0315(11) 0.122(7) Uani 1 1 d .
H8' H 0.2850 0.5688 -0.0198 0.146 Uiso 1 1 calc R
B9 B 0.9194(7) 0.4249(6) 0.4895(9) 0.082(4) Uani 1 1 d .
H9 H 0.9415 0.4271 0.5510 0.099 Uiso 1 1 calc R
B9' B 0.3965(12) 0.5436(9) 0.0232(11) 0.133(8) Uani 1 1 d .
H9' H 0.4187 0.5495 -0.0356 0.159 Uiso 1 1 calc R
B10 B 0.9422(6) 0.3687(6) 0.4182(8) 0.071(4) Uani 1 1 d .
H10 H 0.9797 0.3361 0.4312 0.085 Uiso 1 1 calc R
B10' B 0.4229(8) 0.4880(8) 0.0922(10) 0.106(6) Uani 1 1 d .
H10' H 0.4624 0.4579 0.0821 0.127 Uiso 1 1 calc R
B11 B 0.8664(7) 0.3669(7) 0.4633(11) 0.097(5) Uani 1 1 d .
H11 H 0.8543 0.3328 0.5079 0.116 Uiso 1 1 calc R
B11' B 0.3510(9) 0.4854(8) 0.0350(11) 0.109(6) Uani 1 1 d .
H11' H 0.3439 0.4532 -0.0147 0.131 Uiso 1 1 calc R

loop_
_atom_site_aniso_label
_atom_site_aniso_U_11
_atom_site_aniso_U_22
_atom_site_aniso_U_33
_atom_site_aniso_U_23
_atom_site_aniso_U_13
_atom_site_aniso_U_12
Zr1 0.0761(8) 0.0473(6) 0.0841(9) 0.0008(6) 0.0240(6) -0.0006(6)
Zr1' 0.1009(10) 0.0629(7) 0.0546(7) -0.0008(6) -0.0039(6) 0.0189(7)
C1 0.054(7) 0.051(6) 0.084(8) 0.005(6) 0.008(6) 0.003(5)
C1' 0.084(8) 0.070(8) 0.061(7) -0.007(6) 0.007(6) 0.020(6)
C2 0.063(8) 0.066(7) 0.091(9) 0.018(7) 0.020(6) -0.001(6)
C2' 0.077(8) 0.092(9) 0.082(9) -0.028(7) -0.016(7) 0.037(7)
C11 0.048(7) 0.057(7) 0.078(8) 0.000(6) 0.005(6) 0.001(5)
C11' 0.083(8) 0.058(7) 0.054(7) 0.003(5) -0.004(6) 0.011(6)
C12' 0.060(7) 0.043(6) 0.070(8) -0.006(5) 0.010(6) 0.008(5)
C12 0.070(8) 0.046(6) 0.093(9) -0.011(6) 0.000(7) -0.007(6)
C13 0.076(9) 0.071(8) 0.094(10) -0.007(7) -0.010(8) -0.004(7)
C13' 0.069(8) 0.085(9) 0.083(9) -0.002(7) 0.003(7) 0.002(7)
C14 0.059(10) 0.095(10) 0.141(15) -0.008(10) -0.003(9) 0.025(8)
C14' 0.055(9) 0.109(11) 0.155(16) -0.009(11) 0.023(9) 0.012(8)
C15' 0.051(8) 0.100(11) 0.139(14) 0.011(10) -0.019(9) 0.003(7)
C15 0.053(9) 0.119(13) 0.20(2) -0.017(14) 0.001(12) 0.018(9)
C16' 0.067(9) 0.077(8) 0.111(11) 0.004(7) 0.000(8) 0.010(7)
C16 0.072(10) 0.072(9) 0.149(14) -0.021(9) 0.050(10) 0.011(7)
C17 0.072(9) 0.057(7) 0.103(10) -0.008(7) 0.013(8) -0.007(6)
C17' 0.065(8) 0.053(7) 0.090(10) -0.008(6) 0.010(7) 0.013(6)
C18' 0.071(8) 0.062(7) 0.064(7) 0.008(6) -0.007(7) -0.009(6)
C18 0.095(10) 0.059(7) 0.080(8) -0.013(6) 0.013(8) 0.000(7)
C19' 0.065(7) 0.050(6) 0.062(7) 0.000(6) -0.011(6) 0.002(6)
C19 0.062(7) 0.051(6) 0.082(8) 0.002(6) 0.000(7) -0.005(6)
C20' 0.075(8) 0.059(8) 0.058(7) -0.002(6) -0.005(6) 0.005(7)
C20 0.069(8) 0.056(8) 0.105(10) 0.028(7) 0.018(8) -0.002(7)
C21 0.100(11) 0.065(8) 0.104(11) 0.013(8) -0.024(8) -0.003(7)
C21' 0.074(9) 0.100(11) 0.123(12) -0.001(9) 0.019(8) -0.005(8)
C22 0.196(19) 0.133(15) 0.109(14) -0.010(11) -0.045(12) 0.004(13)
C22' 0.23(2) 0.128(15) 0.136(16) 0.031(12) 0.069(15) 0.010(14)
C23' 0.35(4) 0.160(19) 0.27(3) 0.030(19) -0.18(3) -0.15(2)
C23 0.144(15) 0.087(11) 0.21(2) 0.034(12) 0.009(14) -0.018(11)
C24' 0.111(12) 0.110(12) 0.125(13) -0.028(10) 0.021(10) 0.055(10)
C24 0.098(12) 0.088(10) 0.182(18) 0.061(11) 0.004(12) 0.018(9)
C25' 0.118(15) 0.40(4) 0.26(3) -0.26(3) -0.055(16) 0.112(19)
C25 0.166(18) 0.25(3) 0.151(17) 0.110(18) 0.008(14) 0.096(18)
C26 0.093(12) 0.183(17) 0.108(12) 0.009(11) -0.032(10) 0.031(11)
C26' 0.082(11) 0.40(4) 0.128(15) -0.098(18) -0.010(11) 0.108(17)
C27 0.104(11) 0.048(7) 0.060(7) 0.002(6) -0.002(7) 0.000(7)
C27' 0.165(16) 0.067(10) 0.083(10) 0.009(8) -0.014(10) 0.007(10)
C28' 0.150(15) 0.062(9) 0.116(12) 0.013(8) -0.037(12) -0.001(9)
C28 0.106(11) 0.082(9) 0.105(11) 0.002(8) 0.020(9) 0.033(8)
C29 0.107(14) 0.106(12) 0.24(2) -0.036(13) 0.056(14) 0.019(10)
C29' 0.114(14) 0.137(16) 0.22(2) 0.011(15) -0.029(14) 0.012(13)
C30' 0.170(17) 0.134(14) 0.106(12) 0.030(11) -0.057(11) -0.036(12)
C30 0.203(18) 0.091(11) 0.108(13) -0.022(10) 0.013(12) 0.034(11)
C31 0.106(11) 0.053(7) 0.134(13) 0.000(8) 0.060(10) -0.026(8)
C31' 0.19(2) 0.081(11) 0.19(2) 0.024(12) -0.065(18) 0.030(13)
C32 0.179(17) 0.085(10) 0.133(14) -0.018(10) 0.089(13) -0.028(11)
C32' 0.20(2) 0.116(15) 0.23(2) 0.034(15) -0.012(19) 0.075(15)
C33' 0.30(3) 0.19(2) 0.148(19) 0.106(17) -0.040(19) -0.06(2)
C33 0.089(11) 0.093(11) 0.23(2) 0.006(12) 0.039(12) 0.005(9)
C34 0.157(15) 0.086(11) 0.129(14) 0.042(10) 0.030(11) 0.016(10)
C34' 0.36(4) 0.13(2) 0.23(3) -0.04(2) -0.14(3) 0.02(3)
C35 0.56(6) 0.23(3) 0.16(2) 0.00(2) -0.15(3) 0.12(4)
C35' 0.66(8) 0.18(3) 0.22(3) 0.03(2) 0.18(4) 0.18(4)
C36 0.107(12) 0.067(9) 0.147(14) -0.017(9) 0.011(10) -0.014(8)
C36' 0.20(3) 0.15(2) 0.28(3) 0.10(2) -0.04(2) -0.08(2)
C37' 0.37(5) 0.24(4) 0.49(6) 0.23(4) 0.03(4) -0.03(3)
C37 0.22(2) 0.111(14) 0.21(2) -0.024(15) -0.031(17) -0.048(14)
N1' 0.074(7) 0.079(7) 0.094(8) -0.009(6) 0.021(6) 0.006(6)
N1 0.106(9) 0.084(8) 0.092(8) 0.015(6) -0.041(7) -0.017(6)
N2' 0.078(7) 0.074(7) 0.071(6) -0.008(5) 0.009(5) 0.022(5)
N2 0.080(7) 0.058(6) 0.097(8) 0.012(5) 0.008(6) 0.010(5)
N3 0.066(6) 0.059(6) 0.082(7) -0.006(5) 0.014(5) 0.016(5)
N3' 0.139(10) 0.056(7) 0.081(7) 0.012(5) -0.027(7) 0.003(6)
N4' 0.145(11) 0.058(6) 0.079(7) 0.016(5) -0.020(7) 0.026(7)
N4 0.078(6) 0.039(5) 0.098(7) 0.000(5) 0.029(6) 0.000(5)
N5 0.114(9) 0.048(6) 0.079(7) 0.007(5) 0.008(6) -0.003(6)
N5' 0.25(2) 0.054(9) 0.198(17) 0.022(9) -0.085(16) 0.000(11)
B3 0.095(12) 0.076(10) 0.100(12) 0.017(9) 0.034(10) 0.013(9)
B3' 0.142(16) 0.115(14) 0.066(10) -0.016(10) -0.026(11) 0.046(12)
B4' 0.181(19) 0.107(13) 0.057(9) 0.003(9) 0.001(11) 0.048(13)
B4 0.113(12) 0.063(9) 0.080(10) 0.005(8) 0.017(9) -0.006(8)
B5 0.076(10) 0.057(8) 0.089(10) -0.006(7) 0.003(8) -0.005(7)
B5' 0.110(12) 0.097(11) 0.053(8) 0.001(8) 0.003(8) 0.017(10)
B6' 0.093(12) 0.081(10) 0.102(12) -0.043(9) -0.025(10) 0.007(9)
B6 0.075(10) 0.073(10) 0.113(13) 0.021(9) 0.015(9) 0.001(8)
B7 0.085(11) 0.080(10) 0.110(12) 0.003(9) 0.046(10) -0.014(9)
B7' 0.113(14) 0.127(16) 0.094(13) -0.032(12) -0.027(11) 0.020(12)
B8 0.100(12) 0.110(13) 0.095(12) 0.023(10) 0.038(10) -0.006(10)
B8' 0.141(17) 0.141(17) 0.080(12) -0.018(12) -0.034(12) 0.046(14)
B9 0.095(11) 0.075(10) 0.078(10) 0.007(8) 0.012(8) 0.014(8)
B9' 0.20(2) 0.133(17) 0.067(11) -0.001(11) -0.009(12) 0.072(17)
B10 0.076(9) 0.067(9) 0.068(9) 0.009(7) 0.001(7) 0.003(7)
B10' 0.106(13) 0.136(16) 0.075(11) -0.032(10) -0.009(9) 0.040(11)
B11 0.090(12) 0.081(11) 0.121(14) 0.024(10) 0.016(10) -0.006(9)
B11' 0.137(16) 0.102(14) 0.086(12) -0.034(10) -0.019(11) 0.012(12)

loop_
_atom_type_symbol
_atom_type_description
_atom_type_scat_dispersion_real
_atom_type_scat_dispersion_imag
_atom_type_scat_source
C C 0.0033 0.0016 'International Tables Vol C Tables 4.2.6.8 and 6.1.1.4'
H H 0.0000 0.0000 'International Tables Vol C Tables 4.2.6.8 and 6.1.1.4'
B B 0.0013 0.0007 'International Tables Vol C Tables 4.2.6.8 and 6.1.1.4'
N N 0.0061 0.0033 'International Tables Vol C Tables 4.2.6.8 and 6.1.1.4'
Zr Zr -2.9673 0.5597 'International Tables Vol C Tables 4.2.6.8 and 6.1.1.4'

loop_
_geom_angle_atom_site_label_1
_geom_angle_atom_site_label_2
_geom_angle_atom_site_label_3
_geom_angle
N4 Zr1 N3 61.6(3)
N4 Zr1 N2 102.8(4)
N3 Zr1 N2 99.6(3)
N4 Zr1 C1 129.3(3)
N3 Zr1 C1 160.2(4)
N2 Zr1 C1 93.8(4)
N4 Zr1 B5 108.9(4)
N3 Zr1 B5 121.1(4)
N2 Zr1 B5 136.6(4)
C1 Zr1 B5 43.0(4)
N4 Zr1 C11 102.5(3)
N3 Zr1 C11 163.0(3)
N2 Zr1 C11 77.2(3)
C1 Zr1 C11 35.5(3)
B5 Zr1 C11 67.7(4)
N4 Zr1 C2 164.7(3)
N3 Zr1 C2 133.6(3)
N2 Zr1 C2 75.0(4)
C1 Zr1 C2 37.4(3)
B5 Zr1 C2 66.6(4)
C11 Zr1 C2 62.2(3)
N4 Zr1 B4 120.8(4)
N3 Zr1 B4 91.0(4)
N2 Zr1 B4 134.5(4)
C1 Zr1 B4 69.2(4)
B5 Zr1 B4 40.8(5)
C11 Zr1 B4 103.1(4)
C2 Zr1 B4 66.2(4)
N4 Zr1 C27 31.0(3)
N3 Zr1 C27 30.6(3)
N2 Zr1 C27 102.4(3)
C1 Zr1 C27 156.9(4)
B5 Zr1 C27 120.0(4)
C11 Zr1 C27 133.1(4)
C2 Zr1 C27 164.1(4)
B4 Zr1 C27 108.4(4)
N4 Zr1 B3 155.4(4)
N3 Zr1 B3 98.4(4)
N2 Zr1 B3 94.2(4)
C1 Zr1 B3 65.9(4)
B5 Zr1 B3 67.6(5)
C11 Zr1 B3 98.5(4)
C2 Zr1 B3 38.3(4)
B4 Zr1 B3 40.4(5)
C27 Zr1 B3 128.0(4)
N3' Zr1' N4' 61.2(4)
N3' Zr1' N2' 103.1(4)
N4' Zr1' N2' 103.4(4)
N3' Zr1' C1' 127.5(4)
N4' Zr1' C1' 158.4(4)
N2' Zr1' C1' 93.9(4)
N3' Zr1' B5' 107.7(5)
N4' Zr1' B5' 118.3(5)
N2' Zr1' B5' 136.3(5)
C1' Zr1' B5' 42.6(5)
N3' Zr1' C11' 99.9(4)
N4' Zr1' C11' 161.0(4)
N2' Zr1' C11' 77.1(4)
C1' Zr1' C11' 36.4(4)
B5' Zr1' C11' 67.8(4)
N3' Zr1' C2' 162.8(4)
N4' Zr1' C2' 136.0(4)
N2' Zr1' C2' 74.9(4)
C1' Zr1' C2' 37.3(4)
B5' Zr1' C2' 66.4(5)
C11' Zr1' C2' 62.9(4)
N3' Zr1' B4' 123.0(6)
N4' Zr1' B4' 91.2(5)
N2' Zr1' B4' 132.7(6)
C1' Zr1' B4' 67.5(5)
B5' Zr1' B4' 40.8(5)
C11' Zr1' B4' 102.4(5)
C2' Zr1' B4' 64.0(6)
N3' Zr1' C27' 29.3(4)
N4' Zr1' C27' 32.0(4)
N2' Zr1' C27' 106.5(4)
C1' Zr1' C27' 151.7(5)
B5' Zr1' C27' 115.6(6)
C11' Zr1' C27' 129.2(5)
C2' Zr1' C27' 167.9(5)
B4' Zr1' C27' 109.0(6)
N3' Zr1' B3' 159.0(5)
N4' Zr1' B3' 101.9(5)
N2' Zr1' B3' 92.6(5)
C1' Zr1' B3' 63.9(5)
B5' Zr1' B3' 67.7(6)
C11' Zr1' B3' 97.0(5)
C2' Zr1' B3' 36.0(5)
B4' Zr1' B3' 40.1(6)
C27' Zr1' B3' 132.4(5)
C11 C1 C2 116.9(9)
C11 C1 B5 115.7(9)
C2 C1 B5 109.6(9)
C11 C1 B10 126.9(9)
C2 C1 B10 112.0(9)
B5 C1 B10 62.2(7)
C11 C1 B6 126.0(10)
C2 C1 B6 62.8(7)
B5 C1 B6 113.6(10)
B10 C1 B6 62.6(8)
C11 C1 Zr1 79.1(6)
C2 C1 Zr1 78.4(6)
B5 C1 Zr1 69.4(6)
B10 C1 Zr1 131.3(7)
B6 C1 Zr1 140.0(7)
C11' C1' C2' 117.2(10)
C11' C1' B5' 114.9(10)
C2' C1' B5' 110.9(10)
C11' C1' B10' 128.1(10)
C2' C1' B10' 109.9(10)
B5' C1' B10' 63.1(9)
C11' C1' B6' 126.8(10)
C2' C1' B6' 62.2(8)
B5' C1' B6' 113.1(10)
B10' C1' B6' 60.3(9)
C11' C1' Zr1' 78.3(6)
C2' C1' Zr1' 79.5(6)
B5' C1' Zr1' 70.0(6)
B10' C1' Zr1' 132.5(9)
B6' C1' Zr1' 140.4(8)
C1 C2 B3 112.4(10)
C1 C2 B7 112.5(10)
B3 C2 B7 64.7(8)
C1 C2 B6 63.8(7)
B3 C2 B6 117.9(10)
B7 C2 B6 62.5(8)
C1 C2 Zr1 64.2(5)
B3 C2 Zr1 74.7(6)
B7 C2 Zr1 134.3(9)
B6 C2 Zr1 127.1(8)
C1' C2' B3' 113.4(13)
C1' C2' B6' 64.2(8)
B3' C2' B6' 116.7(11)
C1' C2' B7' 114.2(11)
B3' C2' B7' 61.8(9)
B6' C2' B7' 64.0(9)
C1' C2' Zr1' 63.2(6)
B3' C2' Zr1' 76.8(8)
B6' C2' Zr1' 126.5(8)
B7' C2' Zr1' 133.7(10)
C19 C11 C12 106.2(10)
C19 C11 C1 126.5(10)
C12 C11 C1 124.4(10)
C19 C11 Zr1 97.8(7)
C12 C11 Zr1 128.4(7)
C1 C11 Zr1 65.4(5)
C19' C11' C12' 105.2(9)
C19' C11' C1' 125.1(10)
C12' C11' C1' 124.7(10)
C19' C11' Zr1' 99.8(7)
C12' C11' Zr1' 131.2(8)
C1' C11' Zr1' 65.2(5)
C13' C12' C17' 120.2(10)
C13' C12' C11' 132.4(11)
C17' C12' C11' 107.3(9)
C13 C12 C17 117.6(11)
C13 C12 C11 134.5(12)
C17 C12 C11 107.9(11)
C14 C13 C12 121.6(14)
C14' C13' C12' 118.5(12)
C13 C14 C15 121.8(15)
C13' C14' C15' 122.3(13)
C16' C15' C14' 120.0(12)
C16 C15 C14 120.7(15)
C15' C16' C17' 118.8(13)
C15 C16 C17 119.8(15)
C12 C17 C16 118.3(13)
C12 C17 C18 108.3(11)
C16 C17 C18 133.4(14)
C18' C17' C12' 108.9(10)
C18' C17' C16' 130.8(12)
C12' C17' C16' 120.2(11)
C19' C18' C17' 109.8(10)
C19 C18 C17 107.7(11)
C18' C19' C11' 108.7(10)
C18' C19' C20' 123.0(10)
C11' C19' C20' 124.3(9)
C18 C19 C11 109.9(10)
C18 C19 C20 120.4(12)
C11 C19 C20 126.9(11)
N2' C20' N1' 126.2(11)
N2' C20' C19' 115.9(11)
N1' C20' C19' 117.9(10)
N1 C20 N2 126.0(12)
N1 C20 C19 121.3(11)
N2 C20 C19 112.7(12)
C23 C21 C22 114.0(14)
C23 C21 N1 107.5(12)
C22 C21 N1 107.6(11)
N1' C21' C22' 107.8(12)
N1' C21' C23' 107.1(13)
C22' C21' C23' 108.7(15)
C25' C24' C26' 126.1(16)
C25' C24' N2' 114.2(15)
C26' C24' N2' 117.2(14)
C25 C24 C26 129.5(15)
C25 C24 N2 114.1(14)
C26 C24 N2 115.1(12)
N3 C27 N4 113.0(10)
N3 C27 N5 125.4(11)
N4 C27 N5 121.6(12)
N3 C27 Zr1 57.2(6)
N4 C27 Zr1 55.8(6)
N5 C27 Zr1 177.1(9)
N3' C27' N4' 111.2(13)
N3' C27' N5' 121.4(16)
N4' C27' N5' 127.1(14)
N3' C27' Zr1' 55.3(8)
N4' C27' Zr1' 56.0(7)
N5' C27' Zr1' 172.0(13)
C29' C28' N3' 114.3(15)
C29' C28' C30' 111.1(14)
N3' C28' C30' 108.3(14)
C29 C28 N3 111.5(13)
C29 C28 C30 114.0(15)
N3 C28 C30 115.4(11)
N4 C31 C32 110.3(12)
N4 C31 C33 109.7(12)
C32 C31 C33 113.2(13)
N4' C31' C32' 106.6(16)
N4' C31' C33' 114.0(17)
C32' C31' C33' 112.3(18)
C35 C34 N5 114.1(16)
N5' C34' C35' 114.2(17)
C37 C36 N5 108.9(13)
N5' C36' C37' 114(2)
C20' N1' C21' 127.9(10)
C20 N1 C21 123.9(10)
C20' N2' C24' 118.8(11)
C20' N2' Zr1' 116.7(8)
C24' N2' Zr1' 123.3(9)
C20 N2 C24 117.9(12)
C20 N2 Zr1 117.8(8)
C24 N2 Zr1 122.7(10)
C27 N3 C28 120.2(10)
C27 N3 Zr1 92.2(6)
C28 N3 Zr1 142.1(8)
C27' N3' C28' 121.5(12)
C27' N3' Zr1' 95.4(10)
C28' N3' Zr1' 139.9(8)
C27' N4' C31' 117.3(13)
C27' N4' Zr1' 92.0(8)
C31' N4' Zr1' 143.7(10)
C27 N4 C31 122.7(10)
C27 N4 Zr1 93.2(7)
C31 N4 Zr1 139.0(7)
C27 N5 C34 120.3(12)
C27 N5 C36 120.8(10)
C34 N5 C36 118.9(11)
C34' N5' C36' 106.6(18)
C34' N5' C27' 123.4(17)
C36' N5' C27' 129.7(19)
C2 B3 B8 101.9(11)
C2 B3 B4 105.1(10)
B8 B3 B4 59.9(9)
C2 B3 B7 57.8(7)
B8 B3 B7 58.2(9)
B4 B3 B7 107.5(11)
C2 B3 Zr1 67.0(6)
B8 B3 Zr1 120.9(10)
B4 B3 Zr1 67.5(7)
B7 B3 Zr1 121.0(8)
C2' B3' B7' 62.5(10)
C2' B3' B8' 104.5(12)
B7' B3' B8' 56.4(10)
C2' B3' B4' 104.8(12)
B7' B3' B4' 107.4(13)
B8' B3' B4' 61.1(11)
C2' B3' Zr1' 67.3(7)
B7' B3' Zr1' 125.7(10)
B8' B3' Zr1' 122.8(12)
B4' B3' Zr1' 66.7(8)
B5' B4' B9' 61.4(10)
B5' B4' B3' 105.6(12)
B9' B4' B3' 104.0(15)
B5' B4' B8' 107.3(13)
B9' B4' B8' 57.6(11)
B3' B4' B8' 59.0(11)
B5' B4' Zr1' 62.6(7)
B9' B4' Zr1' 120.4(10)
B3' B4' Zr1' 73.2(7)
B8' B4' Zr1' 126.7(12)
B5 B4 B8 103.6(10)
B5 B4 B3 104.6(10)
B8 B4 B3 59.1(9)
B5 B4 B9 58.4(8)
B8 B4 B9 58.3(8)
B3 B4 B9 105.5(10)
B5 B4 Zr1 62.7(7)
B8 B4 Zr1 124.2(10)
B3 B4 Zr1 72.1(7)
B9 B4 Zr1 118.1(8)
C1 B5 B9 106.2(10)
C1 B5 B4 108.1(10)
B9 B5 B4 63.1(8)
C1 B5 B10 59.1(7)
B9 B5 B10 61.6(8)
B4 B5 B10 114.0(10)
C1 B5 Zr1 67.6(6)
B9 B5 Zr1 135.1(9)
B4 B5 Zr1 76.5(7)
B10 B5 Zr1 126.4(8)
C1' B5' B4' 105.2(12)
C1' B5' B10' 59.7(9)
B4' B5' B10' 109.6(13)
C1' B5' B9' 103.5(13)
B4' B5' B9' 61.1(9)
B10' B5' B9' 58.9(10)
C1' B5' Zr1' 67.4(6)
B4' B5' Zr1' 76.6(7)
B10' B5' Zr1' 126.5(10)
B9' B5' Zr1' 133.0(11)
C2' B6' C1' 53.6(7)
C2' B6' B10' 102.4(11)
C1' B6' B10' 59.5(8)
C2' B6' B11' 102.4(11)
C1' B6' B11' 103.2(12)
B10' B6' B11' 59.8(10)
C2' B6' B7' 58.5(8)
C1' B6' B7' 101.6(10)
B10' B6' B7' 106.6(13)
B11' B6' B7' 58.7(10)
C2 B6 C1 53.4(6)
C2 B6 B7 58.0(8)
C1 B6 B7 100.8(10)
C2 B6 B11 101.6(11)
C1 B6 B11 102.1(11)
B7 B6 B11 58.6(9)
C2 B6 B10 100.8(10)
C1 B6 B10 57.9(7)
B7 B6 B10 105.9(11)
B11 B6 B10 59.8(8)
C2 B7 B8 102.5(10)
C2 B7 B11 104.4(11)
B8 B7 B11 61.2(10)
C2 B7 B6 59.5(7)
B8 B7 B6 109.8(12)
B11 B7 B6 60.8(9)
C2 B7 B3 57.5(7)
B8 B7 B3 59.3(9)
B11 B7 B3 108.8(12)
B6 B7 B3 109.3(10)
B8' B7' B3' 63.7(11)
B8' B7' C2' 104.9(14)
B3' B7' C2' 55.7(8)
B8' B7' B11' 60.3(12)
B3' B7' B11' 109.1(15)
C2' B7' B11' 102.5(12)
B8' B7' B6' 109.1(15)
B3' B7' B6' 106.0(12)
C2' B7' B6' 57.5(8)
B11' B7' B6' 59.8(10)
B7 B8 B9 108.3(12)
B7 B8 B3 62.6(9)
B9 B8 B3 109.6(11)
B7 B8 B11 59.5(10)
B9 B8 B11 59.8(9)
B3 B8 B11 110.1(12)
B7 B8 B4 111.9(11)
B9 B8 B4 61.5(9)
B3 B8 B4 61.0(9)
B11 B8 B4 110.7(11)
B7' B8' B11' 63.2(12)
B7' B8' B9' 108.2(14)
B11' B8' B9' 56.6(11)
B7' B8' B3' 59.9(11)
B11' B8' B3' 108.4(13)
B9' B8' B3' 106.8(12)
B7' B8' B4' 109.2(12)
B11' B8' B4' 106.6(13)
B9' B8' B4' 60.3(11)
B3' B8' B4' 59.9(10)
B5 B9 B8 105.2(11)
B5 B9 B11 108.1(11)
B8 B9 B11 61.0(9)
B5 B9 B10 60.6(8)
B8 B9 B10 108.5(11)
B11 B9 B10 60.6(8)
B5 B9 B4 58.5(8)
B8 B9 B4 60.2(9)
B11 B9 B4 110.6(11)
B10 B9 B4 109.4(10)
B11' B9' B8' 61.3(14)
B11' B9' B10' 62.3(11)
B8' B9' B10' 110.1(16)
B11' B9' B4' 111.9(16)
B8' B9' B4' 62.1(11)
B10' B9' B4' 107.9(12)
B11' B9' B5' 110.8(13)
B8' B9' B5' 107.8(13)
B10' B9' B5' 60.4(9)
B4' B9' B5' 57.5(9)
C1 B10 B5 58.6(7)
C1 B10 B9 103.0(9)
B5 B10 B9 57.8(8)
C1 B10 B11 103.1(10)
B5 B10 B11 104.5(10)
B9 B10 B11 58.8(8)
C1 B10 B6 59.4(7)
B5 B10 B6 108.1(10)
B9 B10 B6 107.5(10)
B11 B10 B6 59.7(8)
C1' B10' B6' 60.3(8)
C1' B10' B9' 103.1(11)
B6' B10' B9' 106.0(13)
C1' B10' B11' 105.1(12)
B6' B10' B11' 61.5(10)
B9' B10' B11' 55.5(11)
C1' B10' B5' 57.2(8)
B6' B10' B5' 108.3(11)
B9' B10' B5' 60.8(10)
B11' B10' B5' 105.7(12)
B7 B11 B9 107.6(11)
B7 B11 B8 59.3(9)
B9 B11 B8 59.2(9)
B7 B11 B6 60.6(9)
B9 B11 B6 109.6(11)
B8 B11 B6 108.1(11)
B7 B11 B10 107.9(11)
B9 B11 B10 60.6(8)
B8 B11 B10 107.0(11)
B6 B11 B10 60.5(8)
B9' B11' B8' 62.1(12)
B9' B11' B10' 62.2(11)
B8' B11' B10' 110.5(13)
B9' B11' B7' 107.2(13)
B8' B11' B7' 56.5(10)
B10' B11' B7' 108.0(12)
B9' B11' B6' 109.0(12)
B8' B11' B6' 107.5(12)
B10' B11' B6' 58.7(9)
B7' B11' B6' 61.5(10)

loop_
_geom_bond_atom_site_label_1
_geom_bond_atom_site_label_2
_geom_bond_distance
Zr1 N4 2.160(9)
Zr1 N3 2.193(9)
Zr1 N2 2.231(10)
Zr1 C1 2.337(10)
Zr1 B5 2.366(14)
Zr1 C11 2.524(10)
Zr1 C2 2.542(10)
Zr1 B4 2.587(15)
Zr1 C27 2.607(12)
Zr1 B3 2.664(15)
Zr1' N3' 2.175(11)
Zr1' N4' 2.183(9)
Zr1' N2' 2.250(10)
Zr1' C1' 2.306(11)
Zr1' B5' 2.348(14)
Zr1' C11' 2.487(10)
Zr1' C2' 2.540(13)
Zr1' B4' 2.573(15)
Zr1' C27' 2.632(16)
Zr1' B3' 2.681(17)
C1 C11 1.494(15)
C1 C2 1.577(14)
C1 B5 1.725(17)
C1 B10 1.733(17)
C1 B6 1.761(17)
C1' C11' 1.508(15)
C1' C2' 1.565(16)
C1' B5' 1.691(19)
C1' B10' 1.735(19)
C1' B6' 1.750(18)
C2 B3 1.712(19)
C2 B7 1.719(17)
C2 B6 1.746(18)
C2' B3' 1.62(2)
C2' B6' 1.720(18)
C2' B7' 1.74(2)
C11 C19 1.449(15)
C11 C12 1.459(15)
C11' C19' 1.444(15)
C11' C12' 1.450(15)
C12' C13' 1.396(15)
C12' C17' 1.405(15)
C12 C13 1.395(15)
C12 C17 1.413(16)
C13 C14 1.320(17)
C13' C14' 1.382(17)
C14 C15 1.37(2)
C14' C15' 1.392(19)
C15' C16' 1.386(18)
C15 C16 1.33(2)
C16' C17' 1.415(15)
C16 C17 1.440(16)
C17 C18 1.460(16)
C17' C18' 1.380(14)
C18' C19' 1.368(14)
C18 C19 1.382(15)
C19' C20' 1.509(15)
C19 C20 1.493(15)
C20' N2' 1.294(13)
C20' N1' 1.314(14)
C20 N1 1.319(15)
C20 N2 1.355(14)
C21 C23 1.475(19)
C21 C22 1.480(19)
C21 N1 1.495(15)
C21' N1' 1.490(16)
C21' C22' 1.509(19)
C21' C23' 1.56(2)
C24' C25' 1.32(2)
C24' C26' 1.35(2)
C24' N2' 1.485(15)
C24 C25 1.34(2)
C24 C26 1.43(2)
C24 N2 1.510(16)
C27 N3 1.329(14)
C27 N4 1.344(13)
C27 N5 1.390(14)
C27' N3' 1.293(16)
C27' N4' 1.395(18)
C27' N5' 1.41(2)
C28' C29' 1.43(2)
C28' N3' 1.439(16)
C28' C30' 1.55(2)
C28 C29 1.432(18)
C28 N3 1.490(14)
C28 C30 1.514(19)
C31 N4 1.478(14)
C31 C32 1.527(19)
C31 C33 1.544(19)
C31' N4' 1.532(17)
C31' C32' 1.54(2)
C31' C33' 1.57(3)
C34 C35 1.38(3)
C34 N5 1.485(16)
C34' N5' 1.359(17)
C34' C35' 1.520(10)
C36 C37 1.421(19)
C36 N5 1.496(16)
C36' N5' 1.369(17)
C36' C37' 1.52(3)
B3 B8 1.78(2)
B3 B4 1.81(2)
B3 B7 1.84(2)
B3' B7' 1.73(2)
B3' B8' 1.79(2)
B3' B4' 1.80(3)
B4' B5' 1.73(2)
B4' B9' 1.79(2)
B4' B8' 1.83(3)
B4 B5 1.74(2)
B4 B8 1.79(2)
B4 B9 1.818(19)
B5 B9 1.74(2)
B5 B10 1.787(18)
B5' B10' 1.79(2)
B5' B9' 1.80(2)
B6' B10' 1.75(3)
B6' B11' 1.80(2)
B6' B7' 1.83(2)
B6 B7 1.80(2)
B6 B11 1.80(2)
B6 B10 1.82(2)
B7 B8 1.76(2)
B7 B11 1.76(2)
B7' B8' 1.66(3)
B7' B11' 1.78(3)
B8 B9 1.76(2)
B8 B11 1.79(2)
B8' B11' 1.73(3)
B8' B9' 1.74(3)
B9 B11 1.77(2)
B9 B10 1.80(2)
B9' B11' 1.65(3)
B9' B10' 1.77(2)
B10 B11 1.80(2)
B10' B11' 1.77(2)
